data_4516540
loop_
_publ_author_name
'Banerjee, Kaustuv'
'Roy, Sandipan'
'Kotal, Moumita'
'Biradha, Kumar'

_publ_section_title
;
 Coordination Polymers Containing Tubular, Layered, and Diamondoid
 Networks: Redox, Luminescence, and Electron Paramagnetic Resonance
 Activities
;
_journal_issue 11
_journal_name_full 'Crystal Growth &amp; Design'
_journal_page_first 5604
_journal_paper_doi 10.1021/acs.cgd.5b01329
_journal_volume 15
_journal_year 2015
_chemical_formula_sum 'C25 H25 Co N5 O10'
_chemical_formula_weight 614.43
_space_group_IT_number 14
_space_group_name_Hall '-P 2ybc'
_space_group_name_H-M_alt 'P 1 21/c 1'
_symmetry_cell_setting monoclinic
_symmetry_space_group_name_H-M 'P 1 21/c 1'
_atom_sites_solution_hydrogens geom
_atom_sites_solution_primary direct
_atom_sites_solution_secondary difmap
_audit_creation_method SHELXL-97
_cell_angle_alpha 90.00
_cell_angle_beta 91.348(7)
_cell_angle_gamma 90.00
_cell_formula_units_Z 4
_cell_length_a 13.129(5)
_cell_length_b 19.681(7)
_cell_length_c 10.247(4)
_cell_measurement_reflns_used 5149
_cell_measurement_temperature 273(2)
_cell_measurement_theta_max 26.00
_cell_measurement_theta_min 2.24
_cell_volume 2647.0(17)
_computing_structure_refinement 'SHELXL-97 (Sheldrick, 1997)'
_computing_structure_solution 'SHELXS-97 (Sheldrick, 1990)'
_diffrn_ambient_temperature 273(2)
_diffrn_measured_fraction_theta_full 0.988
_diffrn_measured_fraction_theta_max 0.988
_diffrn_measurement_device_type 'Bruker APEX 2 CCD'
_diffrn_measurement_method hemispher
_diffrn_radiation_monochromator graphite
_diffrn_radiation_source 'fine-focus sealed tube'
_diffrn_radiation_type MoK\a
_diffrn_radiation_wavelength 0.71073
_diffrn_reflns_av_R_equivalents 0.0765
_diffrn_reflns_av_sigmaI/netI 0.0959
_diffrn_reflns_limit_h_max 13
_diffrn_reflns_limit_h_min -16
_diffrn_reflns_limit_k_max 24
_diffrn_reflns_limit_k_min -23
_diffrn_reflns_limit_l_max 12
_diffrn_reflns_limit_l_min -12
_diffrn_reflns_number 15263
_diffrn_reflns_theta_full 26.00
_diffrn_reflns_theta_max 26.00
_diffrn_reflns_theta_min 2.24
_exptl_absorpt_coefficient_mu 0.716
_exptl_absorpt_correction_T_max 0.879
_exptl_absorpt_correction_T_min 0.842
_exptl_absorpt_correction_type empirical
_exptl_absorpt_process_details SADABS
_exptl_crystal_colour Pink
_exptl_crystal_density_diffrn 1.542
_exptl_crystal_density_method 'not measured'
_exptl_crystal_description Needle
_exptl_crystal_F_000 1268
_exptl_crystal_size_max 0.28
_exptl_crystal_size_mid 0.20
_exptl_crystal_size_min 0.18
_refine_diff_density_max 0.657
_refine_diff_density_min -0.718
_refine_diff_density_rms 0.093
_refine_ls_extinction_method none
_refine_ls_goodness_of_fit_ref 0.905
_refine_ls_hydrogen_treatment constr
_refine_ls_matrix_type full
_refine_ls_number_parameters 370
_refine_ls_number_reflns 5149
_refine_ls_number_restraints 0
_refine_ls_restrained_S_all 0.905
_refine_ls_R_factor_all 0.0892
_refine_ls_R_factor_gt 0.0529
_refine_ls_shift/su_max 0.024
_refine_ls_shift/su_mean 0.003
_refine_ls_structure_factor_coef Fsqd
_refine_ls_weighting_details 'calc w=1/[\s^2^(Fo^2^)+(0.1000P)^2^+0.0000P] where P=(Fo^2^+2Fc^2^)/3'
_refine_ls_weighting_scheme calc
_refine_ls_wR_factor_gt 0.1382
_refine_ls_wR_factor_ref 0.1580
_reflns_number_gt 3476
_reflns_number_total 5149
_reflns_threshold_expression >2sigma(I)
_cod_data_source_file cg5b01329_si_002.cif
_cod_data_source_block 3
_cod_depositor_comments
;
The following automatic conversions were performed:

data item '_symmetry_cell_setting' value 'Monoclinic' was changed to
'monoclinic' in accordance with the
/home/saulius/struct/COD-crude-data/automatic-downloads/DataCite-retrospective/ACS/depositions/lib/dictionaries/cif_core.dic
dictionary named 'cif_core.dic' version 2.4.2 last updated on
2011-04-26.

Automatic conversion script
Id: cif_fix_values 6909 2019-04-08 15:41:33Z antanas 
;
_cod_original_cell_volume 2647.1(16)
_cod_original_sg_symbol_H-M P21/c
_cod_database_code 4516540

loop_
_symmetry_equiv_pos_as_xyz
'x, y, z'
'-x, y+1/2, -z+1/2'
'-x, -y, -z'
'x, -y-1/2, z-1/2'

loop_
_atom_site_label
_atom_site_type_symbol
_atom_site_fract_x
_atom_site_fract_y
_atom_site_fract_z
_atom_site_U_iso_or_equiv
_atom_site_adp_type
_atom_site_occupancy
_atom_site_symmetry_multiplicity
_atom_site_calc_flag
_atom_site_refinement_flags
Co1 Co 0.29482(3) 0.04793(2) 1.43062(4) 0.01688(17) Uani 1 1 d .
C1 C -0.0262(2) 0.3591(2) 1.0670(4) 0.0242(9) Uani 1 1 d .
H1 H 0.0149 0.3802 1.1300 0.029 Uiso 1 1 calc R
C2 C -0.0262(2) 0.28870(19) 1.0608(3) 0.0192(8) Uani 1 1 d .
C4 C -0.1450(2) 0.29723(19) 0.8796(3) 0.0195(8) Uani 1 1 d .
C5 C -0.1400(2) 0.3669(2) 0.8950(3) 0.0219(8) Uani 1 1 d .
H5 H -0.1790 0.3936 0.8381 0.026 Uiso 1 1 calc R
C3 C -0.0864(2) 0.2570(2) 0.9642(3) 0.0216(8) Uani 1 1 d .
H3 H -0.0874 0.2099 0.9566 0.026 Uiso 1 1 calc R
C6 C 0.0377(2) 0.2435(2) 1.1495(4) 0.0215(8) Uani 1 1 d .
C7 C -0.2123(2) 0.2717(2) 0.7694(4) 0.0209(8) Uani 1 1 d .
N11 N 0.2573(2) 0.15436(16) 1.4288(3) 0.0200(7) Uani 1 1 d .
N12 N 0.0894(2) 0.27585(16) 1.2494(3) 0.0216(7) Uani 1 1 d .
H12 H 0.0757 0.3182 1.2597 0.026 Uiso 1 1 calc R
C11 C 0.1619(2) 0.24805(19) 1.3366(3) 0.0188(8) Uani 1 1 d .
C12 C 0.1846(2) 0.17894(19) 1.3458(3) 0.0208(8) Uani 1 1 d .
H12A H 0.1483 0.1486 1.2929 0.025 Uiso 1 1 calc R
C13 C 0.3080(3) 0.1980(2) 1.5064(4) 0.0247(9) Uani 1 1 d .
H13 H 0.3582 0.1812 1.5633 0.030 Uiso 1 1 calc R
C14 C 0.2889(3) 0.2668(2) 1.5055(4) 0.0299(9) Uani 1 1 d .
H14 H 0.3246 0.2956 1.5621 0.036 Uiso 1 1 calc R
C15 C 0.2153(3) 0.2926(2) 1.4188(4) 0.0271(9) Uani 1 1 d .
H15 H 0.2020 0.3390 1.4158 0.032 Uiso 1 1 calc R
N21 N -0.32586(19) 0.05905(15) 0.5775(3) 0.0176(6) Uani 1 1 d .
N22 N -0.2352(2) 0.20423(15) 0.7707(3) 0.0195(7) Uani 1 1 d .
H22 H -0.2137 0.1810 0.8369 0.023 Uiso 1 1 calc R
C21 C -0.2913(2) 0.16927(19) 0.6726(3) 0.0171(8) Uani 1 1 d .
C22 C -0.2776(2) 0.09919(19) 0.6661(3) 0.0176(8) Uani 1 1 d .
H22A H -0.2328 0.0790 0.7260 0.021 Uiso 1 1 calc R
C23 C -0.3905(2) 0.0895(2) 0.4910(3) 0.0215(8) Uani 1 1 d .
H23 H -0.4238 0.0629 0.4282 0.026 Uiso 1 1 calc R
C24 C -0.4089(2) 0.1586(2) 0.4924(3) 0.0214(8) Uani 1 1 d .
H24 H -0.4546 0.1775 0.4319 0.026 Uiso 1 1 calc R
C25 C -0.3596(2) 0.19996(19) 0.5836(3) 0.0200(8) Uani 1 1 d .
H25 H -0.3716 0.2465 0.5856 0.024 Uiso 1 1 calc R
O11A O 0.36191(17) 0.05765(12) 1.6119(2) 0.0205(6) Uani 1 1 d .
O12A O 0.23155(18) 0.03061(16) 1.7381(3) 0.0378(8) Uani 1 1 d .
O13A O 0.42150(16) 0.07211(13) 2.3085(2) 0.0213(6) Uani 1 1 d .
O14A O 0.27326(16) 0.04453(12) 2.2224(2) 0.0182(5) Uani 1 1 d .
C11A C 0.3863(2) 0.06658(18) 1.8403(3) 0.0170(7) Uani 1 1 d .
C12A C 0.4835(2) 0.09413(19) 1.8278(3) 0.0228(8) Uani 1 1 d .
H12B H 0.5088 0.1023 1.7452 0.027 Uiso 1 1 calc R
C13A C 0.5422(3) 0.1093(2) 1.9376(3) 0.0252(9) Uani 1 1 d .
H13A H 0.6072 0.1273 1.9285 0.030 Uiso 1 1 calc R
C14A C 0.5052(2) 0.09801(19) 2.0613(3) 0.0230(8) Uani 1 1 d .
H14A H 0.5454 0.1082 2.1346 0.028 Uiso 1 1 calc R
C15A C 0.4076(2) 0.07125(18) 2.0757(3) 0.0173(7) Uani 1 1 d .
C16A C 0.3489(2) 0.05542(18) 1.9648(3) 0.0186(8) Uani 1 1 d .
H16A H 0.2841 0.0372 1.9739 0.022 Uiso 1 1 calc R
C17A C 0.3214(2) 0.05010(19) 1.7216(3) 0.0208(8) Uani 1 1 d .
C18A C 0.3659(2) 0.06190(18) 2.2089(3) 0.0169(7) Uani 1 1 d .
N1 N -0.0834(2) 0.39840(16) 0.9858(3) 0.0251(7) Uani 1 1 d .
O6 O 0.04232(18) 0.18256(14) 1.1309(3) 0.0288(6) Uani 1 1 d .
O7 O -0.24432(19) 0.31088(13) 0.6845(2) 0.0275(6) Uani 1 1 d .
O1W O 0.14832(17) 0.03105(13) 1.4985(2) 0.0246(6) Uani 1 1 d .
O2W O 0.09422(18) 0.01619(15) 2.0991(3) 0.0327(7) Uani 1 1 d .
O3W O 0.05759(19) 0.42121(15) 1.3445(3) 0.0337(7) Uani 1 1 d .
O4W O -0.18994(18) 0.10728(13) -0.0264(3) 0.0279(6) Uani 1 1 d .

loop_
_atom_site_aniso_label
_atom_site_aniso_U_11
_atom_site_aniso_U_22
_atom_site_aniso_U_33
_atom_site_aniso_U_23
_atom_site_aniso_U_13
_atom_site_aniso_U_12
Co1 0.0199(3) 0.0215(3) 0.0092(3) -0.00010(19) -0.00010(17) -0.00087(19)
C1 0.0234(17) 0.029(3) 0.020(2) -0.0003(16) -0.0010(14) -0.0037(15)
C2 0.0170(16) 0.025(2) 0.0161(19) 0.0018(15) 0.0028(13) -0.0002(14)
C4 0.0210(16) 0.023(2) 0.0147(19) -0.0038(15) 0.0049(13) -0.0013(15)
C5 0.0219(17) 0.025(2) 0.019(2) -0.0003(15) 0.0014(13) 0.0022(15)
C3 0.0179(16) 0.027(2) 0.020(2) -0.0029(16) 0.0041(13) -0.0003(14)
C6 0.0196(16) 0.025(3) 0.020(2) -0.0004(16) 0.0015(13) -0.0007(15)
C7 0.0236(17) 0.024(2) 0.0153(19) -0.0013(16) 0.0065(13) -0.0007(15)
N11 0.0207(14) 0.0245(19) 0.0149(16) -0.0014(13) 0.0022(11) -0.0007(12)
N12 0.0212(14) 0.0187(19) 0.0250(18) 0.0002(13) -0.0009(12) 0.0005(12)
C11 0.0194(16) 0.021(2) 0.0157(19) -0.0018(14) 0.0021(13) 0.0001(14)
C12 0.0211(16) 0.022(2) 0.019(2) -0.0059(15) 0.0002(13) -0.0017(15)
C13 0.0218(17) 0.029(3) 0.023(2) 0.0025(16) -0.0061(14) -0.0006(16)
C14 0.0310(19) 0.022(2) 0.036(3) -0.0024(18) -0.0125(16) -0.0047(17)
C15 0.0298(19) 0.016(2) 0.035(2) -0.0020(17) -0.0027(16) -0.0024(16)
N21 0.0158(13) 0.0244(19) 0.0125(15) 0.0002(12) 0.0010(10) -0.0006(12)
N22 0.0227(14) 0.0217(19) 0.0139(16) -0.0012(12) -0.0038(11) -0.0014(12)
C21 0.0173(15) 0.023(2) 0.0115(18) -0.0003(14) 0.0010(12) -0.0013(14)
C22 0.0163(15) 0.025(2) 0.0115(18) 0.0007(14) 0.0012(12) 0.0006(14)
C23 0.0166(16) 0.036(3) 0.0120(19) -0.0018(15) 0.0007(13) -0.0023(15)
C24 0.0186(16) 0.029(2) 0.0164(19) 0.0042(16) -0.0041(13) 0.0017(15)
C25 0.0227(16) 0.017(2) 0.020(2) 0.0017(15) 0.0023(13) -0.0011(14)
O11A 0.0238(12) 0.0269(17) 0.0106(13) 0.0005(10) -0.0011(9) 0.0000(10)
O12A 0.0260(14) 0.073(2) 0.0140(15) -0.0044(14) 0.0031(10) -0.0153(13)
O13A 0.0231(12) 0.0290(16) 0.0116(13) -0.0003(11) -0.0012(9) -0.0014(11)
O14A 0.0192(12) 0.0251(16) 0.0103(13) -0.0005(10) 0.0007(9) -0.0031(10)
C11A 0.0230(16) 0.016(2) 0.0119(18) 0.0005(14) 0.0005(13) 0.0026(14)
C12A 0.0263(18) 0.028(2) 0.014(2) 0.0011(15) 0.0055(14) 0.0019(15)
C13A 0.0222(17) 0.040(3) 0.014(2) 0.0011(16) 0.0000(13) -0.0050(16)
C14A 0.0229(17) 0.030(2) 0.015(2) -0.0010(16) -0.0040(13) 0.0011(15)
C15A 0.0211(16) 0.018(2) 0.0125(18) 0.0029(14) 0.0019(12) 0.0053(14)
C16A 0.0197(16) 0.022(2) 0.0147(19) 0.0009(14) 0.0010(13) 0.0020(14)
C17A 0.0224(17) 0.026(2) 0.0146(19) -0.0009(15) 0.0033(13) 0.0011(15)
C18A 0.0205(16) 0.015(2) 0.0147(18) -0.0004(14) -0.0010(13) 0.0040(14)
N1 0.0251(15) 0.025(2) 0.0250(19) -0.0017(14) -0.0008(12) 0.0008(13)
O6 0.0357(14) 0.0215(17) 0.0286(16) -0.0038(12) -0.0102(11) 0.0001(12)
O7 0.0360(14) 0.0258(17) 0.0201(15) 0.0019(12) -0.0070(11) -0.0026(12)
O1W 0.0210(12) 0.0268(17) 0.0263(15) 0.0017(11) 0.0059(10) 0.0014(10)
O2W 0.0289(13) 0.0384(19) 0.0307(17) 0.0039(13) -0.0037(11) -0.0083(12)
O3W 0.0372(15) 0.0364(19) 0.0271(17) -0.0047(13) -0.0038(11) 0.0032(13)
O4W 0.0352(14) 0.0268(17) 0.0215(15) 0.0012(11) -0.0031(11) -0.0005(12)

loop_
_atom_type_symbol
_atom_type_description
_atom_type_scat_dispersion_real
_atom_type_scat_dispersion_imag
_atom_type_scat_source
C C 0.0033 0.0016 'International Tables Vol C Tables 4.2.6.8 and 6.1.1.4'
H H 0.0000 0.0000 'International Tables Vol C Tables 4.2.6.8 and 6.1.1.4'
N N 0.0061 0.0033 'International Tables Vol C Tables 4.2.6.8 and 6.1.1.4'
O O 0.0106 0.0060 'International Tables Vol C Tables 4.2.6.8 and 6.1.1.4'
Co Co 0.3494 0.9721 'International Tables Vol C Tables 4.2.6.8 and 6.1.1.4'

loop_
_geom_angle_atom_site_label_1
_geom_angle_atom_site_label_2
_geom_angle_atom_site_label_3
_geom_angle
_geom_angle_site_symmetry_1
_geom_angle_site_symmetry_3
O11A Co1 O1W 95.31(10) . .
O11A Co1 N21 92.79(10) . 3_557
O1W Co1 N21 91.95(10) . 3_557
O11A Co1 O14A 161.65(9) . 1_554
O1W Co1 O14A 103.03(9) . 1_554
N21 Co1 O14A 87.23(10) 3_557 1_554
O11A Co1 N11 90.60(10) . .
O1W Co1 N11 86.86(10) . .
N21 Co1 N11 176.49(10) 3_557 .
O14A Co1 N11 89.82(10) 1_554 .
O11A Co1 O13A 100.64(9) . 1_554
O1W Co1 O13A 163.19(9) . 1_554
N21 Co1 O13A 92.53(10) 3_557 1_554
O14A Co1 O13A 61.06(9) 1_554 1_554
N11 Co1 O13A 87.70(10) . 1_554
O11A Co1 C18A 130.93(10) . 1_554
O1W Co1 C18A 133.58(10) . 1_554
N21 Co1 C18A 89.85(11) 3_557 1_554
O14A Co1 C18A 30.75(9) 1_554 1_554
N11 Co1 C18A 88.59(11) . 1_554
O13A Co1 C18A 30.30(9) 1_554 1_554
N1 C1 C2 123.0(3) . .
C1 C2 C3 118.5(3) . .
C1 C2 C6 124.2(3) . .
C3 C2 C6 117.3(3) . .
C5 C4 C3 118.0(3) . .
C5 C4 C7 116.3(3) . .
C3 C4 C7 125.7(3) . .
N1 C5 C4 124.5(3) . .
C4 C3 C2 118.8(4) . .
O6 C6 N12 123.4(3) . .
O6 C6 C2 121.0(3) . .
N12 C6 C2 115.6(3) . .
O7 C7 N22 123.1(3) . .
O7 C7 C4 120.5(3) . .
N22 C7 C4 116.3(3) . .
C13 N11 C12 118.6(3) . .
C13 N11 Co1 120.6(2) . .
C12 N11 Co1 120.8(2) . .
C6 N12 C11 127.6(3) . .
C15 C11 C12 117.9(3) . .
C15 C11 N12 117.7(3) . .
C12 C11 N12 124.4(3) . .
N11 C12 C11 122.5(3) . .
N11 C13 C14 122.6(3) . .
C13 C14 C15 119.1(3) . .
C11 C15 C14 119.2(4) . .
C22 N21 C23 117.3(3) . .
C22 N21 Co1 120.9(2) . 3_557
C23 N21 Co1 121.7(2) . 3_557
C7 N22 C21 125.5(3) . .
C22 C21 C25 118.5(3) . .
C22 C21 N22 116.8(3) . .
C25 C21 N22 124.7(3) . .
N21 C22 C21 123.6(3) . .
N21 C23 C24 122.4(3) . .
C23 C24 C25 120.4(3) . .
C24 C25 C21 117.8(3) . .
C17A O11A Co1 128.0(2) . .
C18A O13A Co1 89.7(2) . 1_556
C18A O14A Co1 89.73(19) . 1_556
C16A C11A C12A 119.2(3) . .
C16A C11A C17A 120.1(3) . .
C12A C11A C17A 120.7(3) . .
C11A C12A C13A 120.2(3) . .
C14A C13A C12A 120.6(3) . .
C13A C14A C15A 120.0(3) . .
C16A C15A C14A 119.3(3) . .
C16A C15A C18A 120.7(3) . .
C14A C15A C18A 120.0(3) . .
C11A C16A C15A 120.8(3) . .
O12A C17A O11A 124.9(3) . .
O12A C17A C11A 118.2(3) . .
O11A C17A C11A 116.9(3) . .
O13A C18A O14A 119.5(3) . .
O13A C18A C15A 120.3(3) . .
O14A C18A C15A 120.2(3) . .
O13A C18A Co1 60.02(18) . 1_556
O14A C18A Co1 59.52(16) . 1_556
C15A C18A Co1 179.1(3) . 1_556
C5 N1 C1 117.2(3) . .

loop_
_geom_bond_atom_site_label_1
_geom_bond_atom_site_label_2
_geom_bond_distance
_geom_bond_site_symmetry_2
Co1 O11A 2.046(2) .
Co1 O1W 2.087(2) .
Co1 N21 2.147(3) 3_557
Co1 O14A 2.147(2) 1_554
Co1 N11 2.152(3) .
Co1 O13A 2.158(2) 1_554
Co1 C18A 2.491(4) 1_554
C1 N1 1.350(5) .
C1 C2 1.387(5) .
C2 C3 1.400(5) .
C2 C6 1.512(5) .
C4 C5 1.381(5) .
C4 C3 1.392(5) .
C4 C7 1.503(5) .
C5 N1 1.331(5) .
C6 O6 1.215(4) .
C6 N12 1.372(5) .
C7 O7 1.228(4) .
C7 N22 1.363(5) .
N11 C13 1.337(5) .
N11 C12 1.353(4) .
N12 C11 1.401(4) .
C11 C15 1.394(5) .
C11 C12 1.395(5) .
C13 C14 1.377(5) .
C14 C15 1.393(5) .
N21 C22 1.350(4) .
N21 C23 1.353(4) .
N21 Co1 2.147(3) 3_557
N22 C21 1.411(4) .
C21 C22 1.393(5) .
C21 C25 1.401(5) .
C23 C24 1.381(5) .
C24 C25 1.388(5) .
O11A C17A 1.263(4) .
O12A C17A 1.256(4) .
O13A C18A 1.257(4) .
O13A Co1 2.158(2) 1_556
O14A C18A 1.274(4) .
O14A Co1 2.147(2) 1_556
C11A C16A 1.395(5) .
C11A C12A 1.395(5) .
C11A C17A 1.504(5) .
C12A C13A 1.382(5) .
C13A C14A 1.385(5) .
C14A C15A 1.397(5) .
C15A C16A 1.393(5) .
C15A C18A 1.494(5) .
C18A Co1 2.491(4) 1_556
